data_2022695
loop_
_publ_author_name
'De Silva, Viraj'
'Magueres, Pierre Le'
'Averkiev, Boris B.'
'Aaker\"oy, Christer B.'

_publ_section_title
;
 Competition between chalcogen and halogen bonding assessed through
 isostructural species
;
_journal_coeditor_code BS3004
_journal_issue 12
_journal_name_full 'Acta Crystallographica Section C'
_journal_page_first
;
;
_journal_paper_doi 10.1107/S205322962201052X
_journal_volume 78
_journal_year 2022
_chemical_formula_iupac 'C8 H4 I2 N2 S'
_chemical_formula_moiety 'C8 H4 I2 N2 S'
_chemical_formula_sum 'C8 H4 I2 N2 S'
_chemical_formula_weight 413.99
_chemical_name_systematic
;
2-Iodo-5-(4-iodophenyl)-1,3,4-thiadiazole
;
_space_group_crystal_system orthorhombic
_space_group_IT_number 61
_space_group_name_Hall '-P 2ac 2ab'
_space_group_name_H-M_alt 'P b c a'
_atom_sites_solution_hydrogens geom
_atom_sites_solution_primary dual
_audit_creation_method
;
OLEX2
(compiled 2020.11.27 svn.r5f609507 for Rigaku Oxford Diffraction, GUI svn.r6214)
;
_cell_angle_alpha 90
_cell_angle_beta 90
_cell_angle_gamma 90
_cell_formula_units_Z 8
_cell_length_a 11.0392(2)
_cell_length_b 8.1756(2)
_cell_length_c 23.3673(4)
_cell_measurement_reflns_used 5508
_cell_measurement_temperature 293(2)
_cell_measurement_theta_max 68.9500
_cell_measurement_theta_min 3.7600
_cell_volume 2108.95(7)
_computing_cell_refinement
;
CrysAlis PRO (Rigaku OD, 2020)
;
_computing_data_collection
;
CrysAlis PRO (Rigaku OD, 2020)
;
_computing_data_reduction
;
CrysAlis PRO (Rigaku OD, 2020)
;
_computing_molecular_graphics
;
OLEX2 (Dolomanov <i>et al.</i>,  2009)
;
_computing_publication_material
;
OLEX2 (Dolomanov <i>et al.</i>,  2009)
;
_computing_structure_refinement
;
SHELXL2018 (Sheldrick, 2015<i>b</i>)
;
_computing_structure_solution
;
SHELXT2018 (Sheldrick, 2015<i>a</i>)
;
_diffrn_ambient_temperature 293(2)
_diffrn_detector 'Hybrid Pixel Array Detector'
_diffrn_detector_area_resol_mean 10.0000
_diffrn_measured_fraction_theta_full 0.999
_diffrn_measured_fraction_theta_max 0.991
_diffrn_measurement_device 'four-circle diffractometer'
_diffrn_measurement_device_type 'Rigaku XtaLAB Synergy Custom diffractometer with a HyPix-Arc 150\% detector'
_diffrn_measurement_method '\w scans'
_diffrn_radiation_monochromator mirror
_diffrn_radiation_probe x-ray
_diffrn_radiation_type CuK\a
_diffrn_radiation_wavelength 1.54184
_diffrn_reflns_av_R_equivalents 0.0243
_diffrn_reflns_av_unetI/netI 0.0215
_diffrn_reflns_limit_h_max 13
_diffrn_reflns_limit_h_min -11
_diffrn_reflns_limit_k_max 9
_diffrn_reflns_limit_k_min -8
_diffrn_reflns_limit_l_max 28
_diffrn_reflns_limit_l_min -24
_diffrn_reflns_number 8336
_diffrn_reflns_theta_full 67.684
_diffrn_reflns_theta_max 69.060
_diffrn_reflns_theta_min 3.783
_diffrn_source 'Rotating-anode X-ray tube'
_exptl_absorpt_coefficient_mu 48.342
_exptl_absorpt_correction_T_max 0.522
_exptl_absorpt_correction_T_min 0.209
_exptl_absorpt_correction_type gaussian
_exptl_absorpt_process_details
;
(CrysAlis PRO; Rigaku OD, 2020)
;
_exptl_crystal_colour colourless
_exptl_crystal_density_diffrn 2.608
_exptl_crystal_description block
_exptl_crystal_F_000 1504
_exptl_crystal_size_max 0.065
_exptl_crystal_size_mid 0.054
_exptl_crystal_size_min 0.027
_refine_diff_density_max 1.328
_refine_diff_density_min -1.221
_refine_ls_extinction_method none
_refine_ls_goodness_of_fit_ref 1.088
_refine_ls_hydrogen_treatment constr
_refine_ls_matrix_type full
_refine_ls_number_parameters 118
_refine_ls_number_reflns 1942
_refine_ls_number_restraints 0
_refine_ls_restrained_S_all 1.088
_refine_ls_R_factor_all 0.0293
_refine_ls_R_factor_gt 0.0262
_refine_ls_shift/su_max 0.001
_refine_ls_shift/su_mean 0.000
_refine_ls_structure_factor_coef Fsqd
_refine_ls_weighting_details 'w=1/[\s^2^(Fo^2^)+(0.0388P)^2^+4.6153P] where P=(Fo^2^+2Fc^2^)/3'
_refine_ls_weighting_scheme calc
_refine_ls_wR_factor_gt 0.0691
_refine_ls_wR_factor_ref 0.0709
_reflns_number_gt 1753
_reflns_number_total 1942
_reflns_threshold_expression 'I > 2\s(I)'
_cod_data_source_file bs3004sup1.cif
_cod_data_source_block T1
_cod_database_code 2022695
_shelx_space_group_comment
;
The symmetry employed for this shelxl refinement is uniquely defined
by the following loop, which should always be used as a source of
symmetry information in preference to the above space-group names.
They are only intended as comments.
;

loop_
_space_group_symop_operation_xyz
'x, y, z'
'-x+1/2, -y, z+1/2'
'-x, y+1/2, -z+1/2'
'x+1/2, -y+1/2, -z'
'-x, -y, -z'
'x-1/2, y, -z-1/2'
'x, -y-1/2, z-1/2'
'-x-1/2, y-1/2, z'

loop_
_atom_site_type_symbol
_atom_site_label
_atom_site_fract_x
_atom_site_fract_y
_atom_site_fract_z
_atom_site_U_iso_or_equiv
_atom_site_adp_type
_atom_site_calc_flag
_atom_site_occupancy
_atom_site_disorder_assembly
_atom_site_disorder_group
C C1 0.6455(4) 0.4015(5) 0.40675(18) 0.0196(9) Uani d 1 . .
C C2 0.5284(4) 0.4540(6) 0.39544(19) 0.0209(9) Uani d 1 . .
H H2 0.465059 0.421230 0.419049 0.025 Uiso calc 1 . .
C C3 0.5054(4) 0.5556(5) 0.34887(18) 0.0207(9) Uani d 1 . .
H H3 0.427089 0.591795 0.341467 0.025 Uiso calc 1 . .
C C4 0.6006(4) 0.6024(5) 0.31353(18) 0.0218(9) Uani d 1 . .
C C5 0.7186(4) 0.5514(5) 0.32447(19) 0.0245(10) Uani d 1 . .
H H5 0.782009 0.584936 0.301019 0.029 Uiso calc 1 . .
C C6 0.7402(4) 0.4498(6) 0.37097(18) 0.0219(9) Uani d 1 . .
H H6 0.818500 0.413535 0.378344 0.026 Uiso calc 1 . .
C C7 0.6712(4) 0.2974(5) 0.45654(18) 0.0205(9) Uani d 1 . .
N N8 0.7801(3) 0.2525(4) 0.47101(17) 0.0242(9) Uani d 1 . .
N N9 0.7827(3) 0.1583(5) 0.52011(16) 0.0243(8) Uani d 1 . .
C C10 0.6745(4) 0.1372(5) 0.54045(18) 0.0212(9) Uani d 1 . .
S S11 0.55940(10) 0.22850(15) 0.50283(5) 0.0246(3) Uani d 1 . .
I I12 0.64084(3) 0.00912(3) 0.61590(2) 0.02546(12) Uani d 1 . .
I I13 0.56375(3) 0.75148(3) 0.24272(2) 0.02576(12) Uani d 1 . .

loop_
_atom_site_aniso_label
_atom_site_aniso_U_11
_atom_site_aniso_U_22
_atom_site_aniso_U_33
_atom_site_aniso_U_12
_atom_site_aniso_U_13
_atom_site_aniso_U_23
C1 0.021(2) 0.018(2) 0.020(2) 0.0000(17) 0.0006(17) -0.0003(18)
C2 0.019(2) 0.020(2) 0.023(2) -0.0004(18) 0.0016(18) -0.0021(18)
C3 0.021(2) 0.020(2) 0.021(2) 0.0020(18) 0.0001(18) 0.0002(18)
C4 0.028(2) 0.0163(19) 0.021(2) 0.0016(18) 0.0005(19) -0.0001(17)
C5 0.027(2) 0.019(2) 0.027(2) -0.0020(19) 0.0067(18) -0.0058(19)
C6 0.021(2) 0.017(2) 0.028(2) -0.0010(18) 0.0026(19) -0.0052(18)
C7 0.022(2) 0.019(2) 0.020(2) -0.0014(18) -0.0009(18) 0.0002(18)
N8 0.021(2) 0.027(2) 0.0241(19) 0.0015(16) -0.0022(15) 0.0023(16)
N9 0.024(2) 0.027(2) 0.0223(17) 0.0037(17) -0.0021(16) 0.0015(16)
C10 0.022(2) 0.018(2) 0.024(2) 0.0003(18) -0.0040(19) -0.0023(18)
S11 0.0187(6) 0.0283(6) 0.0267(6) 0.0013(4) -0.0004(4) 0.0053(5)
I12 0.0279(2) 0.02557(18) 0.02293(18) 0.00177(11) -0.00234(11) 0.00194(11)
I13 0.0349(2) 0.02059(18) 0.02173(18) -0.00176(11) -0.00195(11) 0.00162(11)

loop_
_atom_type_symbol
_atom_type_description
_atom_type_scat_dispersion_real
_atom_type_scat_dispersion_imag
_atom_type_scat_source
C C 0.0181 0.0091 'International Tables Vol C Tables 4.2.6.8 and 6.1.1.4'
H H 0.0000 0.0000 'International Tables Vol C Tables 4.2.6.8 and 6.1.1.4'
I I -0.3257 6.8362 'International Tables Vol C Tables 4.2.6.8 and 6.1.1.4'
N N 0.0311 0.0180 'International Tables Vol C Tables 4.2.6.8 and 6.1.1.4'
S S 0.3331 0.5567 'International Tables Vol C Tables 4.2.6.8 and 6.1.1.4'

loop_
_exptl_crystal_face_index_h
_exptl_crystal_face_index_k
_exptl_crystal_face_index_l
_exptl_crystal_face_perp_dist
-2 0 1 0.0191
2 0 -1 0.0401
1 4 1 0.0265
-1 0 -5 0.0202
1 0 5 0.0067
1 4 11 0.0191
-1 -4 -11 0.0172
0 0 1 0.0081
0 0 -1 0.0256
0 -1 2 0.0194
-1 0 5 0.0085

loop_
_geom_angle_atom_site_label_1
_geom_angle_atom_site_label_2
_geom_angle_atom_site_label_3
_geom_angle_site_symmetry_1
_geom_angle_site_symmetry_3
_geom_angle
_geom_angle_publ_flag
C2 C1 C6 . . 119.7(4) ?
C2 C1 C7 . . 120.6(4) ?
C6 C1 C7 . . 119.6(4) ?
C1 C2 H2 . . 119.9 ?
C1 C2 C3 . . 120.2(4) ?
C3 C2 H2 . . 119.9 ?
C2 C3 H3 . . 120.3 ?
C4 C3 C2 . . 119.4(4) ?
C4 C3 H3 . . 120.3 ?
C3 C4 C5 . . 121.1(4) ?
C3 C4 I13 . . 118.8(3) ?
C5 C4 I13 . . 120.1(3) ?
C4 C5 H5 . . 120.5 ?
C6 C5 C4 . . 118.9(4) ?
C6 C5 H5 . . 120.5 ?
C1 C6 H6 . . 119.7 ?
C5 C6 C1 . . 120.7(4) ?
C5 C6 H6 . . 119.7 ?
C1 C7 S11 . . 123.0(3) ?
N8 C7 C1 . . 123.2(4) ?
N8 C7 S11 . . 113.8(3) ?
C7 N8 N9 . . 113.1(4) ?
C10 N9 N8 . . 111.1(3) ?
N9 C10 S11 . . 115.9(3) ?
N9 C10 I12 . . 122.8(3) ?
S11 C10 I12 . . 121.3(2) ?
C10 S11 C7 . . 86.2(2) ?

loop_
_geom_bond_atom_site_label_1
_geom_bond_atom_site_label_2
_geom_bond_site_symmetry_2
_geom_bond_distance
_geom_bond_publ_flag
C1 C2 . 1.388(6) ?
C1 C6 . 1.395(6) ?
C1 C7 . 1.469(6) ?
C2 H2 . 0.9300 ?
C2 C3 . 1.392(6) ?
C3 H3 . 0.9300 ?
C3 C4 . 1.390(6) ?
C4 C5 . 1.391(6) ?
C4 I13 . 2.095(4) ?
C5 H5 . 0.9300 ?
C5 C6 . 1.389(6) ?
C6 H6 . 0.9300 ?
C7 N8 . 1.302(6) ?
C7 S11 . 1.735(4) ?
N8 N9 . 1.382(5) ?
N9 C10 . 1.297(6) ?
C10 S11 . 1.716(4) ?
C10 I12 . 2.084(4) ?

loop_
_geom_torsion_atom_site_label_1
_geom_torsion_atom_site_label_2
_geom_torsion_atom_site_label_3
_geom_torsion_atom_site_label_4
_geom_torsion_site_symmetry_1
_geom_torsion_site_symmetry_2
_geom_torsion_site_symmetry_3
_geom_torsion_site_symmetry_4
_geom_torsion
_geom_torsion_publ_flag
C1 C2 C3 C4 . . . . 0.7(7) ?
C1 C7 N8 N9 . . . . 178.4(4) ?
C1 C7 S11 C10 . . . . -178.5(4) ?
C2 C1 C6 C5 . . . . 0.7(7) ?
C2 C1 C7 N8 . . . . -175.9(4) ?
C2 C1 C7 S11 . . . . 1.9(6) ?
C2 C3 C4 C5 . . . . -1.0(6) ?
C2 C3 C4 I13 . . . . 178.8(3) ?
C3 C4 C5 C6 . . . . 1.2(6) ?
C4 C5 C6 C1 . . . . -1.0(7) ?
C6 C1 C2 C3 . . . . -0.5(7) ?
C6 C1 C7 N8 . . . . 3.2(7) ?
C6 C1 C7 S11 . . . . -179.0(3) ?
C7 C1 C2 C3 . . . . 178.6(4) ?
C7 C1 C6 C5 . . . . -178.4(4) ?
C7 N8 N9 C10 . . . . -0.1(5) ?
N8 C7 S11 C10 . . . . -0.4(4) ?
N8 N9 C10 S11 . . . . -0.2(5) ?
N8 N9 C10 I12 . . . . -177.7(3) ?
N9 C10 S11 C7 . . . . 0.3(4) ?
S11 C7 N8 N9 . . . . 0.4(5) ?
I12 C10 S11 C7 . . . . 177.9(3) ?
I13 C4 C5 C6 . . . . -178.6(3) ?
